data_2235530
loop_
_publ_author_name
'Paramasivam, S.'
'Srinivasan, J.'
'Seshadri, P. R.'
'Bakthadoss, M.'

_publ_section_title
;
 <i>rac-</i>Methyl
 3-(2-methoxyphenyl)-1-phenyl-3,3a,4,9b-tetrahydro-1<i>H</i>-chromeno[4,3-<i>c</i>]isoxazole-3a-carboxylate
;
_journal_coeditor_code KP2411
_journal_issue 7
_journal_name_full 'Acta Crystallographica Section E'
_journal_page_first o1987
_journal_paper_doi 10.1107/S1600536812021356
_journal_volume 68
_journal_year 2012
_chemical_formula_iupac 'C25 H23 N O5'
_chemical_formula_moiety 'C25 H23 N O5'
_chemical_formula_sum 'C25 H23 N O5'
_chemical_formula_weight 417.44
_chemical_name_systematic
'<i>rac-</i>Methyl 3-(2-methoxyphenyl)-1-phenyl-3,3a,4,9b-tetrahydro-1<i>H</i>-chromeno[4,3-<i>c</i>]isoxazole-3a-carboxylate'
_space_group_IT_number 14
_symmetry_cell_setting monoclinic
_symmetry_space_group_name_Hall '-P 2ybc'
_symmetry_space_group_name_H-M 'P 1 21/c 1'
_atom_sites_solution_hydrogens geom
_atom_sites_solution_primary direct
_atom_sites_solution_secondary difmap
_audit_creation_method SHELXL-97
_cell_angle_alpha 90.00
_cell_angle_beta 90.514(2)
_cell_angle_gamma 90.00
_cell_formula_units_Z 4
_cell_length_a 18.3791(7)
_cell_length_b 15.2466(6)
_cell_length_c 7.7235(3)
_cell_measurement_reflns_used 5478
_cell_measurement_temperature 298(2)
_cell_measurement_theta_max 28.60
_cell_measurement_theta_min 1.74
_cell_volume 2164.18(15)
_computing_cell_refinement 'SAINT (Bruker, 2008)'
_computing_data_collection 'APEX2 (Bruker, 2008)'
_computing_data_reduction 'SAINT (Bruker, 2008)'
_computing_molecular_graphics 'ORTEP-3 (Farrugia, 1997) and PLATON (Spek, 2009)'
_computing_publication_material
;
SHELXL97 (Sheldrick, 2008), PLATON (Spek, 2009) and publCIF
(Westrip, 2010)
;
_computing_structure_refinement 'SHELXL97 (Sheldrick, 2008)'
_computing_structure_solution 'SHELXS97 (Sheldrick, 2008)'
_diffrn_ambient_temperature 298(2)
_diffrn_measured_fraction_theta_full 0.987
_diffrn_measured_fraction_theta_max 0.987
_diffrn_measurement_device_type 'Bruker SMART APEXII area-detector'
_diffrn_measurement_method '\w and \f scans'
_diffrn_radiation_monochromator graphite
_diffrn_radiation_source 'fine-focus sealed tube'
_diffrn_radiation_type MoK\a
_diffrn_radiation_wavelength 0.71073
_diffrn_reflns_av_R_equivalents 0.0355
_diffrn_reflns_av_sigmaI/netI 0.0323
_diffrn_reflns_limit_h_max 24
_diffrn_reflns_limit_h_min -23
_diffrn_reflns_limit_k_max 17
_diffrn_reflns_limit_k_min -20
_diffrn_reflns_limit_l_max 10
_diffrn_reflns_limit_l_min -10
_diffrn_reflns_number 20989
_diffrn_reflns_theta_full 28.60
_diffrn_reflns_theta_max 28.60
_diffrn_reflns_theta_min 1.74
_exptl_absorpt_coefficient_mu 0.089
_exptl_absorpt_correction_type none
_exptl_crystal_colour colourless
_exptl_crystal_density_diffrn 1.281
_exptl_crystal_density_method 'not measured'
_exptl_crystal_description block
_exptl_crystal_F_000 880
_exptl_crystal_size_max 0.20
_exptl_crystal_size_mid 0.15
_exptl_crystal_size_min 0.10
_refine_diff_density_max 0.236
_refine_diff_density_min -0.164
_refine_ls_extinction_method none
_refine_ls_goodness_of_fit_ref 0.958
_refine_ls_hydrogen_treatment constr
_refine_ls_matrix_type full
_refine_ls_number_parameters 280
_refine_ls_number_reflns 5478
_refine_ls_number_restraints 0
_refine_ls_restrained_S_all 0.958
_refine_ls_R_factor_all 0.0817
_refine_ls_R_factor_gt 0.0503
_refine_ls_shift/su_max 0.031
_refine_ls_shift/su_mean 0.004
_refine_ls_structure_factor_coef Fsqd
_refine_ls_weighting_details 'calc w=1/[\s^2^(Fo^2^)+(0.0739P)^2^+0.7112P] where P=(Fo^2^+2Fc^2^)/3'
_refine_ls_weighting_scheme calc
_refine_ls_wR_factor_gt 0.1324
_refine_ls_wR_factor_ref 0.1588
_reflns_number_gt 3614
_reflns_number_total 5478
_reflns_threshold_expression I>2sigma(I)
_cod_data_source_file kp2411.cif
_cod_data_source_block I
_cod_original_sg_symbol_H-M 'P 21/c'
_cod_database_code 2235530

loop_
_symmetry_equiv_pos_as_xyz
'x, y, z'
'-x, y+1/2, -z+1/2'
'-x, -y, -z'
'x, -y-1/2, z-1/2'

loop_
_atom_site_type_symbol
_atom_site_label
_atom_site_fract_x
_atom_site_fract_y
_atom_site_fract_z
_atom_site_U_iso_or_equiv
_atom_site_adp_type
_atom_site_calc_flag
_atom_site_refinement_flags
_atom_site_occupancy
_atom_site_symmetry_multiplicity
O O2 0.70764(6) 0.09270(7) 0.44631(14) 0.0483(3) Uani d . 1 1
O O3 0.86302(8) -0.14409(10) 0.4169(2) 0.0700(4) Uani d . 1 1
O O1 0.73699(8) -0.14734(9) 0.68811(17) 0.0632(4) Uani d . 1 1
O O4 0.79918(8) -0.10360(10) 0.18406(17) 0.0667(4) Uani d . 1 1
N N1 0.65661(8) 0.03750(9) 0.35751(17) 0.0434(3) Uani d . 1 1
O O5 0.91863(8) 0.05907(11) 0.3191(2) 0.0835(5) Uani d . 1 1
C C8 0.76235(9) -0.04489(11) 0.4528(2) 0.0456(4) Uani d . 1 1
C C20 0.64690(9) 0.06345(11) 0.1815(2) 0.0439(4) Uani d . 1 1
C C7 0.68195(9) -0.05364(10) 0.3918(2) 0.0426(4) Uani d . 1 1
H H7 0.6806 -0.0866 0.2829 0.051 Uiso calc R 1 1
C C25 0.66789(12) 0.14637(12) 0.1260(2) 0.0574(5) Uani d . 1 1
H H25 0.6940 0.1831 0.1998 0.069 Uiso calc R 1 1
C C6 0.63369(10) -0.09929(10) 0.5208(2) 0.0456(4) Uani d . 1 1
C C12 0.77738(9) 0.05377(11) 0.4147(2) 0.0463(4) Uani d . 1 1
H H12 0.7899 0.0610 0.2924 0.056 Uiso calc R 1 1
C C5 0.55870(10) -0.09931(11) 0.4991(2) 0.0512(4) Uani d . 1 1
H H5 0.5380 -0.0670 0.4092 0.061 Uiso calc R 1 1
C C1 0.66301(11) -0.14728(11) 0.6568(2) 0.0532(4) Uani d . 1 1
C C13 0.83338(11) 0.09872(11) 0.5257(2) 0.0549(4) Uani d . 1 1
C C10 0.81416(10) -0.10354(11) 0.3522(2) 0.0503(4) Uani d . 1 1
C C9 0.76871(11) -0.06416(13) 0.6460(2) 0.0565(5) Uani d . 1 1
H H9A 0.8196 -0.0642 0.6801 0.068 Uiso calc R 1 1
H H9B 0.7444 -0.0183 0.7104 0.068 Uiso calc R 1 1
C C14 0.90540(11) 0.10027(12) 0.4729(3) 0.0640(5) Uani d . 1 1
C C21 0.60827(10) 0.00969(12) 0.0687(2) 0.0529(4) Uani d . 1 1
H H21 0.5934 -0.0457 0.1044 0.064 Uiso calc R 1 1
C C4 0.51420(12) -0.14634(13) 0.6085(3) 0.0635(5) Uani d . 1 1
H H4 0.4640 -0.1452 0.5929 0.076 Uiso calc R 1 1
C C24 0.64973(14) 0.17402(15) -0.0393(3) 0.0731(6) Uani d . 1 1
H H24 0.6633 0.2299 -0.0749 0.088 Uiso calc R 1 1
C C22 0.59180(12) 0.03867(15) -0.0977(2) 0.0650(5) Uani d . 1 1
H H22 0.5666 0.0020 -0.1735 0.078 Uiso calc R 1 1
C C18 0.81593(14) 0.13951(14) 0.6799(3) 0.0714(6) Uani d . 1 1
H H18 0.7678 0.1398 0.7162 0.086 Uiso calc R 1 1
C C23 0.61227(14) 0.12089(16) -0.1515(3) 0.0734(6) Uani d . 1 1
H H23 0.6008 0.1401 -0.2627 0.088 Uiso calc R 1 1
C C2 0.61876(13) -0.19588(13) 0.7667(3) 0.0679(6) Uani d . 1 1
H H2 0.6391 -0.2285 0.8565 0.082 Uiso calc R 1 1
C C3 0.54475(14) -0.19499(15) 0.7408(3) 0.0732(6) Uani d . 1 1
H H3 0.5149 -0.2275 0.8133 0.088 Uiso calc R 1 1
C C15 0.95828(13) 0.14082(15) 0.5751(4) 0.0845(8) Uani d . 1 1
H H15 1.0066 0.1413 0.5400 0.101 Uiso calc R 1 1
C C17 0.86869(17) 0.17994(18) 0.7813(4) 0.0917(8) Uani d . 1 1
H H17 0.8562 0.2067 0.8851 0.110 Uiso calc R 1 1
C C11 0.84555(15) -0.15710(19) 0.0768(3) 0.0894(8) Uani d . 1 1
H H11A 0.8301 -0.1523 -0.0419 0.134 Uiso calc R 1 1
H H11B 0.8423 -0.2172 0.1131 0.134 Uiso calc R 1 1
H H11C 0.8950 -0.1374 0.0881 0.134 Uiso calc R 1 1
C C16 0.93901(18) 0.18001(17) 0.7273(4) 0.0971(9) Uani d . 1 1
H H16 0.9745 0.2071 0.7951 0.116 Uiso calc R 1 1
C C19 0.98762(16) 0.0700(2) 0.2409(5) 0.1113(11) Uani d . 1 1
H H19A 0.9888 0.0379 0.1340 0.167 Uiso calc R 1 1
H H19B 1.0249 0.0483 0.3175 0.167 Uiso calc R 1 1
H H19C 0.9958 0.1311 0.2183 0.167 Uiso calc R 1 1

loop_
_atom_site_aniso_label
_atom_site_aniso_U_11
_atom_site_aniso_U_22
_atom_site_aniso_U_33
_atom_site_aniso_U_12
_atom_site_aniso_U_13
_atom_site_aniso_U_23
O2 0.0549(7) 0.0414(6) 0.0488(6) 0.0020(5) -0.0010(5) -0.0077(5)
O3 0.0567(8) 0.0680(9) 0.0852(10) 0.0145(7) -0.0006(7) 0.0109(7)
O1 0.0704(9) 0.0569(8) 0.0621(8) 0.0013(6) -0.0071(6) 0.0185(6)
O4 0.0702(9) 0.0720(9) 0.0579(8) 0.0221(7) 0.0024(6) -0.0124(6)
N1 0.0489(8) 0.0390(7) 0.0423(7) 0.0010(6) -0.0015(6) 0.0005(5)
O5 0.0618(10) 0.0805(11) 0.1085(13) -0.0042(8) 0.0218(9) -0.0086(9)
C8 0.0499(9) 0.0412(8) 0.0457(8) 0.0014(7) -0.0021(7) 0.0010(7)
C20 0.0470(9) 0.0433(8) 0.0416(8) 0.0052(7) 0.0068(7) 0.0026(6)
C7 0.0498(9) 0.0373(8) 0.0406(7) 0.0020(6) 0.0002(6) -0.0001(6)
C25 0.0795(13) 0.0439(9) 0.0490(9) 0.0004(9) 0.0094(9) 0.0005(7)
C6 0.0564(10) 0.0357(8) 0.0448(8) -0.0012(7) 0.0018(7) -0.0013(6)
C12 0.0505(10) 0.0412(8) 0.0472(8) -0.0001(7) 0.0017(7) -0.0032(7)
C5 0.0580(11) 0.0434(9) 0.0522(9) -0.0029(8) 0.0040(8) -0.0024(7)
C1 0.0644(12) 0.0420(9) 0.0532(9) -0.0008(8) 0.0001(8) 0.0041(7)
C13 0.0583(11) 0.0423(9) 0.0641(11) -0.0051(8) -0.0055(9) -0.0011(8)
C10 0.0480(10) 0.0397(8) 0.0634(10) 0.0003(7) 0.0004(8) 0.0033(7)
C9 0.0599(11) 0.0585(11) 0.0510(9) -0.0046(9) -0.0081(8) 0.0068(8)
C14 0.0602(12) 0.0460(10) 0.0859(14) -0.0023(9) -0.0037(10) 0.0049(10)
C21 0.0557(11) 0.0529(10) 0.0502(9) -0.0014(8) -0.0035(8) 0.0028(8)
C4 0.0636(12) 0.0572(11) 0.0698(12) -0.0112(9) 0.0121(10) -0.0003(9)
C24 0.1051(18) 0.0593(12) 0.0550(11) 0.0036(12) 0.0132(11) 0.0155(9)
C22 0.0696(13) 0.0760(13) 0.0493(10) 0.0074(11) -0.0063(9) -0.0037(9)
C18 0.0812(15) 0.0627(12) 0.0703(13) -0.0092(11) -0.0067(11) -0.0155(10)
C23 0.0920(16) 0.0829(15) 0.0454(10) 0.0132(13) 0.0023(10) 0.0154(10)
C2 0.0915(16) 0.0515(11) 0.0610(11) -0.0048(10) 0.0037(11) 0.0170(9)
C3 0.0824(16) 0.0615(12) 0.0761(14) -0.0158(11) 0.0176(12) 0.0134(11)
C15 0.0590(13) 0.0600(13) 0.134(2) -0.0097(10) -0.0191(14) 0.0133(14)
C17 0.106(2) 0.0773(16) 0.0917(17) -0.0128(15) -0.0253(15) -0.0245(13)
C11 0.0917(18) 0.0971(18) 0.0797(15) 0.0306(15) 0.0149(13) -0.0223(14)
C16 0.098(2) 0.0653(15) 0.127(2) -0.0177(14) -0.0437(18) -0.0097(16)
C19 0.0838(19) 0.0871(19) 0.164(3) -0.0004(15) 0.0523(19) 0.0032(19)

loop_
_atom_type_symbol
_atom_type_description
_atom_type_scat_dispersion_real
_atom_type_scat_dispersion_imag
_atom_type_scat_source
C C 0.0033 0.0016 'International Tables Vol C Tables 4.2.6.8 and 6.1.1.4'
H H 0.0000 0.0000 'International Tables Vol C Tables 4.2.6.8 and 6.1.1.4'
N N 0.0061 0.0033 'International Tables Vol C Tables 4.2.6.8 and 6.1.1.4'
O O 0.0106 0.0060 'International Tables Vol C Tables 4.2.6.8 and 6.1.1.4'

loop_
_geom_angle_atom_site_label_1
_geom_angle_atom_site_label_2
_geom_angle_atom_site_label_3
_geom_angle
N1 O2 C12 104.93(11)
C1 O1 C9 111.21(13)
C10 O4 C11 116.32(16)
C20 N1 O2 111.71(12)
C20 N1 C7 117.71(12)
O2 N1 C7 105.14(11)
C14 O5 C19 118.8(2)
C10 C8 C9 110.07(14)
C10 C8 C7 113.09(13)
C9 C8 C7 110.18(14)
C10 C8 C12 110.94(14)
C9 C8 C12 111.05(14)
C7 C8 C12 101.27(12)
C21 C20 C25 119.05(15)
C21 C20 N1 119.60(15)
C25 C20 N1 120.90(15)
N1 C7 C6 111.29(13)
N1 C7 C8 105.62(12)
C6 C7 C8 113.73(13)
N1 C7 H7 108.7
C6 C7 H7 108.7
C8 C7 H7 108.7
C24 C25 C20 119.77(18)
C24 C25 H25 120.1
C20 C25 H25 120.1
C1 C6 C5 118.08(16)
C1 C6 C7 121.14(16)
C5 C6 C7 120.63(15)
O2 C12 C13 108.84(14)
O2 C12 C8 101.94(13)
C13 C12 C8 117.07(14)
O2 C12 H12 109.5
C13 C12 H12 109.5
C8 C12 H12 109.5
C4 C5 C6 121.29(18)
C4 C5 H5 119.4
C6 C5 H5 119.4
O1 C1 C6 120.62(16)
O1 C1 C2 118.22(16)
C6 C1 C2 121.16(18)
C18 C13 C14 118.28(19)
C18 C13 C12 122.30(19)
C14 C13 C12 119.42(18)
O3 C10 O4 123.87(18)
O3 C10 C8 124.12(17)
O4 C10 C8 112.00(14)
O1 C9 C8 111.39(14)
O1 C9 H9A 109.3
C8 C9 H9A 109.3
O1 C9 H9B 109.3
C8 C9 H9B 109.3
H9A C9 H9B 108.0
O5 C14 C15 124.6(2)
O5 C14 C13 115.12(18)
C15 C14 C13 120.3(2)
C20 C21 C22 119.92(18)
C20 C21 H21 120.0
C22 C21 H21 120.0
C3 C4 C5 119.5(2)
C3 C4 H4 120.2
C5 C4 H4 120.2
C23 C24 C25 121.4(2)
C23 C24 H24 119.3
C25 C24 H24 119.3
C23 C22 C21 120.78(19)
C23 C22 H22 119.6
C21 C22 H22 119.6
C13 C18 C17 121.3(2)
C13 C18 H18 119.3
C17 C18 H18 119.3
C24 C23 C22 119.11(18)
C24 C23 H23 120.4
C22 C23 H23 120.4
C3 C2 C1 119.25(19)
C3 C2 H2 120.4
C1 C2 H2 120.4
C2 C3 C4 120.65(19)
C2 C3 H3 119.7
C4 C3 H3 119.7
C16 C15 C14 119.8(3)
C16 C15 H15 120.1
C14 C15 H15 120.1
C16 C17 C18 119.3(3)
C16 C17 H17 120.4
C18 C17 H17 120.4
O4 C11 H11A 109.5
O4 C11 H11B 109.5
H11A C11 H11B 109.5
O4 C11 H11C 109.5
H11A C11 H11C 109.5
H11B C11 H11C 109.5
C17 C16 C15 121.1(2)
C17 C16 H16 119.5
C15 C16 H16 119.5
O5 C19 H19A 109.5
O5 C19 H19B 109.5
H19A C19 H19B 109.5
O5 C19 H19C 109.5
H19A C19 H19C 109.5
H19B C19 H19C 109.5

loop_
_geom_bond_atom_site_label_1
_geom_bond_atom_site_label_2
_geom_bond_distance
O2 N1 1.4306(17)
O2 C12 1.436(2)
O3 C10 1.196(2)
O1 C1 1.379(2)
O1 C9 1.435(2)
O4 C10 1.325(2)
O4 C11 1.446(3)
N1 C20 1.426(2)
N1 C7 1.489(2)
O5 C14 1.368(3)
O5 C19 1.419(3)
C8 C10 1.524(2)
C8 C9 1.524(2)
C8 C7 1.553(2)
C8 C12 1.558(2)
C20 C21 1.387(2)
C20 C25 1.391(2)
C7 C6 1.510(2)
C7 H7 0.9800
C25 C24 1.382(3)
C25 H25 0.9300
C6 C1 1.385(2)
C6 C5 1.387(3)
C12 C13 1.500(2)
C12 H12 0.9800
C5 C4 1.382(3)
C5 H5 0.9300
C1 C2 1.394(3)
C13 C18 1.384(3)
C13 C14 1.389(3)
C9 H9A 0.9700
C9 H9B 0.9700
C14 C15 1.391(3)
C21 C22 1.390(2)
C21 H21 0.9300
C4 C3 1.378(3)
C4 H4 0.9300
C24 C23 1.368(3)
C24 H24 0.9300
C22 C23 1.374(3)
C22 H22 0.9300
C18 C17 1.386(3)
C18 H18 0.9300
C23 H23 0.9300
C2 C3 1.373(3)
C2 H2 0.9300
C3 H3 0.9300
C15 C16 1.369(4)
C15 H15 0.9300
C17 C16 1.361(4)
C17 H17 0.9300
C11 H11A 0.9600
C11 H11B 0.9600
C11 H11C 0.9600
C16 H16 0.9300
C19 H19A 0.9600
C19 H19B 0.9600
C19 H19C 0.9600

loop_
_geom_hbond_atom_site_label_D
_geom_hbond_atom_site_label_H
_geom_hbond_atom_site_label_A
_geom_hbond_site_symmetry_A
_geom_hbond_distance_DH
_geom_hbond_distance_HA
_geom_hbond_distance_DA
_geom_hbond_angle_DHA
C7 H7 O4 . 0.98 2.33 2.803(2) 108.8
C15 H15 O3 3_756 0.93 2.42 3.285(3) 155.1

loop_
_geom_torsion_atom_site_label_1
_geom_torsion_atom_site_label_2
_geom_torsion_atom_site_label_3
_geom_torsion_atom_site_label_4
_geom_torsion
C12 O2 N1 C20 -87.53(14)
C12 O2 N1 C7 41.24(15)
O2 N1 C20 C21 170.08(14)
C7 N1 C20 C21 48.3(2)
O2 N1 C20 C25 -17.7(2)
C7 N1 C20 C25 -139.49(17)
C20 N1 C7 C6 -129.01(15)
O2 N1 C7 C6 105.90(14)
C20 N1 C7 C8 107.13(15)
O2 N1 C7 C8 -17.97(15)
C10 C8 C7 N1 -128.15(14)
C9 C8 C7 N1 108.20(15)
C12 C8 C7 N1 -9.40(15)
C10 C8 C7 C6 109.53(16)
C9 C8 C7 C6 -14.11(19)
C12 C8 C7 C6 -131.72(14)
C21 C20 C25 C24 0.3(3)
N1 C20 C25 C24 -171.90(18)
N1 C7 C6 C1 -134.52(15)
C8 C7 C6 C1 -15.4(2)
N1 C7 C6 C5 50.02(19)
C8 C7 C6 C5 169.15(14)
N1 O2 C12 C13 -171.11(12)
N1 O2 C12 C8 -46.80(14)
C10 C8 C12 O2 153.58(13)
C9 C8 C12 O2 -83.68(16)
C7 C8 C12 O2 33.30(14)
C10 C8 C12 C13 -87.82(18)
C9 C8 C12 C13 34.9(2)
C7 C8 C12 C13 151.90(15)
C1 C6 C5 C4 -0.6(3)
C7 C6 C5 C4 174.99(16)
C9 O1 C1 C6 33.7(2)
C9 O1 C1 C2 -145.58(18)
C5 C6 C1 O1 -177.86(15)
C7 C6 C1 O1 6.6(2)
C5 C6 C1 C2 1.4(3)
C7 C6 C1 C2 -174.15(16)
O2 C12 C13 C18 26.0(2)
C8 C12 C13 C18 -88.9(2)
O2 C12 C13 C14 -153.74(16)
C8 C12 C13 C14 91.4(2)
C11 O4 C10 O3 0.4(3)
C11 O4 C10 C8 179.75(18)
C9 C8 C10 O3 -14.9(2)
C7 C8 C10 O3 -138.62(17)
C12 C8 C10 O3 108.40(19)
C9 C8 C10 O4 165.77(15)
C7 C8 C10 O4 42.1(2)
C12 C8 C10 O4 -70.92(18)
C1 O1 C9 C8 -64.7(2)
C10 C8 C9 O1 -71.94(19)
C7 C8 C9 O1 53.44(19)
C12 C8 C9 O1 164.82(15)
C19 O5 C14 C15 -11.3(3)
C19 O5 C14 C13 169.5(2)
C18 C13 C14 O5 -179.71(18)
C12 C13 C14 O5 0.0(3)
C18 C13 C14 C15 1.0(3)
C12 C13 C14 C15 -179.30(18)
C25 C20 C21 C22 0.7(3)
N1 C20 C21 C22 173.05(17)
C6 C5 C4 C3 -0.7(3)
C20 C25 C24 C23 -1.0(3)
C20 C21 C22 C23 -1.1(3)
C14 C13 C18 C17 -0.9(3)
C12 C13 C18 C17 179.4(2)
C25 C24 C23 C22 0.6(4)
C21 C22 C23 C24 0.5(3)
O1 C1 C2 C3 178.34(19)
C6 C1 C2 C3 -1.0(3)
C1 C2 C3 C4 -0.4(3)
C5 C4 C3 C2 1.2(3)
O5 C14 C15 C16 -179.8(2)
C13 C14 C15 C16 -0.6(3)
C13 C18 C17 C16 0.5(4)
C18 C17 C16 C15 -0.1(4)
C14 C15 C16 C17 0.1(4)
